data_2230044
loop_
_publ_author_name
'Fun, Hoong-Kun'
'Salae, Abdul Wahab'
'Razak, Ibrahim Abdul'
'Khairuddean, Melati'
'Chantrapromma, Suchada'

_publ_section_title
;
 Absolute configuration of fibaruretin B
;
_journal_coeditor_code IS2703
_journal_issue 5
_journal_name_full 'Acta Crystallographica Section E'
_journal_page_first o1246
_journal_page_last o1247
_journal_paper_doi 10.1107/S1600536811014887
_journal_volume 67
_journal_year 2011
_chemical_formula_iupac 'C20 H24 O7'
_chemical_formula_moiety 'C20 H24 O7'
_chemical_formula_sum 'C20 H24 O7'
_chemical_formula_weight 376.39
_chemical_melting_point_gt 539
_chemical_melting_point_lt 540
_chemical_name_common 'Fibaruretin B'
_chemical_name_systematic
;
2\b,3\a-dihydroxy-2,3,7,8\a-tetrahydropenianthic acid lactone
;
_space_group_IT_number 4
_symmetry_cell_setting monoclinic
_symmetry_space_group_name_Hall 'P 2yb'
_symmetry_space_group_name_H-M 'P 1 21 1'
_atom_sites_solution_hydrogens geom
_atom_sites_solution_primary direct
_atom_sites_solution_secondary difmap
_audit_creation_method SHELXL97
_cell_angle_alpha 90.00
_cell_angle_beta 90.8050(10)
_cell_angle_gamma 90.00
_cell_formula_units_Z 2
_cell_length_a 7.0942(2)
_cell_length_b 11.7149(4)
_cell_length_c 10.1921(3)
_cell_measurement_reflns_used 2645
_cell_measurement_temperature 100
_cell_measurement_theta_max 66.52
_cell_measurement_theta_min 4.34
_cell_volume 846.96(5)
_computing_cell_refinement 'SAINT (Bruker, 2009)'
_computing_data_collection 'APEX2 (Bruker, 2009)'
_computing_data_reduction 'SAINT (Bruker, 2009)'
_computing_molecular_graphics 'SHELXTL (Sheldrick, 2008)'
_computing_publication_material
;
SHELXTL (Sheldrick, 2008) and PLATON (Spek, 2009)
;
_computing_structure_refinement 'SHELXTL (Sheldrick, 2008)'
_computing_structure_solution 'SHELXTL (Sheldrick, 2008)'
_diffrn_ambient_temperature 100
_diffrn_measured_fraction_theta_full 0.980
_diffrn_measured_fraction_theta_max 0.980
_diffrn_measurement_device_type 'Bruker APEX DUO CCD area-detector'
_diffrn_measurement_method '\f and \w'
_diffrn_radiation_monochromator graphite
_diffrn_radiation_source 'sealed tube'
_diffrn_radiation_type CuK\a
_diffrn_radiation_wavelength 1.54178
_diffrn_reflns_av_R_equivalents 0.0182
_diffrn_reflns_av_sigmaI/netI 0.0149
_diffrn_reflns_limit_h_max 8
_diffrn_reflns_limit_h_min -8
_diffrn_reflns_limit_k_max 13
_diffrn_reflns_limit_k_min -11
_diffrn_reflns_limit_l_max 12
_diffrn_reflns_limit_l_min -11
_diffrn_reflns_number 11247
_diffrn_reflns_theta_full 66.52
_diffrn_reflns_theta_max 66.52
_diffrn_reflns_theta_min 4.34
_diffrn_standards_number 0
_exptl_absorpt_coefficient_mu 0.931
_exptl_absorpt_correction_T_max 0.9259
_exptl_absorpt_correction_T_min 0.6920
_exptl_absorpt_correction_type multi-scan
_exptl_absorpt_process_details '(SADABS; Bruker, 2009)'
_exptl_crystal_colour colourless
_exptl_crystal_density_diffrn 1.476
_exptl_crystal_density_method 'not measured'
_exptl_crystal_description needle
_exptl_crystal_F_000 400
_exptl_crystal_size_max 0.43
_exptl_crystal_size_mid 0.12
_exptl_crystal_size_min 0.08
_refine_diff_density_max 0.187
_refine_diff_density_min -0.149
_refine_ls_abs_structure_details 'Flack (1983), with 1098 Friedel pairs'
_refine_ls_abs_structure_Flack 0.03(12)
_refine_ls_extinction_method none
_refine_ls_goodness_of_fit_ref 1.087
_refine_ls_hydrogen_treatment mixed
_refine_ls_matrix_type full
_refine_ls_number_parameters 254
_refine_ls_number_reflns 2645
_refine_ls_number_restraints 1
_refine_ls_restrained_S_all 1.087
_refine_ls_R_factor_all 0.0254
_refine_ls_R_factor_gt 0.0254
_refine_ls_shift/su_max 0.001
_refine_ls_shift/su_mean 0.001
_refine_ls_structure_factor_coef Fsqd
_refine_ls_weighting_details 'calc w = 1/[\s^2^(Fo^2^)+(0.0393P)^2^+0.1838P] where P=(Fo^2^+2Fc^2^)/3'
_refine_ls_weighting_scheme calc
_refine_ls_wR_factor_gt 0.0656
_refine_ls_wR_factor_ref 0.0656
_reflns_number_gt 2641
_reflns_number_total 2645
_reflns_threshold_expression I>2\s(I)
_cod_data_source_file is2703.cif
_cod_data_source_block I
_cod_original_sg_symbol_H-M 'P 21'
_cod_database_code 2230044
_cod_database_fobs_code 2230044

loop_
_symmetry_equiv_pos_as_xyz
'x, y, z'
'-x, y+1/2, -z'

loop_
_atom_site_type_symbol
_atom_site_label
_atom_site_fract_x
_atom_site_fract_y
_atom_site_fract_z
_atom_site_U_iso_or_equiv
_atom_site_adp_type
_atom_site_calc_flag
_atom_site_refinement_flags
_atom_site_occupancy
_atom_site_symmetry_multiplicity
_atom_site_disorder_assembly
_atom_site_disorder_group
O O1 0.09153(14) 1.02466(10) 0.68755(10) 0.0211(2) Uani d . 1 1 . .
O O2 0.32424(17) 1.15137(10) 0.70124(12) 0.0296(3) Uani d . 1 1 . .
O O3 0.27902(16) 0.75672(11) 0.80552(11) 0.0252(3) Uani d . 1 1 . .
H H1O3 0.255(4) 0.732(2) 0.883(3) 0.061(8) Uiso d . 1 1 . .
O O4 0.55436(14) 0.96856(12) 0.80516(10) 0.0239(3) Uani d . 1 1 . .
H H1O4 0.527(3) 0.965(2) 0.888(3) 0.046(6) Uiso d . 1 1 . .
O O5 0.31561(13) 0.83615(10) 0.09804(9) 0.0178(2) Uani d . 1 1 . .
O O6 0.53283(13) 0.96975(11) 0.09604(9) 0.0206(2) Uani d . 1 1 . .
O O7 -0.09239(17) 0.58024(10) -0.04095(11) 0.0275(3) Uani d . 1 1 . .
C C1 0.08225(19) 0.83863(15) 0.58193(13) 0.0188(3) Uani d . 1 1 . .
H H1A -0.0153 0.8680 0.5235 0.023 Uiso calc R 1 1 . .
H H1B 0.0542 0.7589 0.5981 0.023 Uiso calc R 1 1 . .
C C2 0.07216(19) 0.90202(14) 0.70997(14) 0.0185(3) Uani d . 1 1 . .
H H2A -0.0459 0.8851 0.7547 0.022 Uiso calc R 1 1 . .
C C3 0.2412(2) 0.87467(14) 0.79792(13) 0.0181(3) Uani d . 1 1 . .
H H3A 0.2207 0.9052 0.8861 0.022 Uiso calc R 1 1 . .
C C4 0.39121(19) 0.94530(14) 0.72888(14) 0.0170(3) Uani d . 1 1 . .
C C5 0.45100(19) 0.89413(13) 0.59309(13) 0.0147(3) Uani d . 1 1 . .
C C6 0.56241(19) 0.98757(13) 0.51939(14) 0.0162(3) Uani d . 1 1 . .
H H6A 0.4927 1.0586 0.5247 0.019 Uiso calc R 1 1 . .
H H6B 0.6821 0.9989 0.5647 0.019 Uiso calc R 1 1 . .
C C7 0.60174(18) 0.96286(14) 0.37404(14) 0.0163(3) Uani d . 1 1 . .
H H7A 0.6105 1.0347 0.3272 0.020 Uiso calc R 1 1 . .
H H7B 0.7225 0.9246 0.3676 0.020 Uiso calc R 1 1 . .
C C8 0.44977(18) 0.88869(13) 0.30780(13) 0.0145(3) Uani d . 1 1 . .
H H8A 0.4901 0.8096 0.3218 0.017 Uiso calc R 1 1 . .
C C9 0.25169(18) 0.89794(14) 0.37078(13) 0.0151(3) Uani d . 1 1 . .
C C10 0.27476(18) 0.84594(14) 0.51044(13) 0.0147(3) Uani d . 1 1 . .
H H10A 0.3078 0.7660 0.4940 0.018 Uiso calc R 1 1 . .
C C11 0.1130(2) 0.82256(15) 0.28832(13) 0.0200(3) Uani d . 1 1 . .
H H11A 0.0532 0.7684 0.3465 0.024 Uiso calc R 1 1 . .
H H11B 0.0149 0.8712 0.2516 0.024 Uiso calc R 1 1 . .
C C12 0.20406(19) 0.75715(14) 0.17735(13) 0.0158(3) Uani d . 1 1 . .
H H12A 0.2855 0.6969 0.2132 0.019 Uiso calc R 1 1 . .
C C13 0.0605(2) 0.70654(14) 0.08547(14) 0.0169(3) Uani d . 1 1 . .
C C14 -0.1096(2) 0.75809(15) 0.03551(14) 0.0214(3) Uani d . 1 1 . .
H H14A -0.1519 0.8318 0.0517 0.026 Uiso calc R 1 1 . .
C C15 -0.1952(2) 0.67891(16) -0.03912(14) 0.0245(4) Uani d . 1 1 . .
H H15A -0.3091 0.6896 -0.0837 0.029 Uiso calc R 1 1 . .
C C16 0.0642(2) 0.60018(15) 0.03548(15) 0.0226(3) Uani d . 1 1 . .
H H16A 0.1600 0.5475 0.0508 0.027 Uiso calc R 1 1 . .
C C17 0.43951(19) 0.90427(14) 0.16102(14) 0.0161(3) Uani d . 1 1 . .
C C18 0.2742(2) 1.05332(15) 0.70502(14) 0.0196(3) Uani d . 1 1 . .
C C19 0.5852(2) 0.79280(14) 0.61724(14) 0.0185(3) Uani d . 1 1 . .
H H19A 0.6860 0.8160 0.6751 0.028 Uiso calc R 1 1 . .
H H19B 0.6363 0.7681 0.5353 0.028 Uiso calc R 1 1 . .
H H19C 0.5170 0.7311 0.6564 0.028 Uiso calc R 1 1 . .
C C20 0.17620(19) 1.02044(14) 0.36919(14) 0.0185(3) Uani d . 1 1 . .
H H20A 0.0509 1.0215 0.4036 0.028 Uiso calc R 1 1 . .
H H20B 0.1736 1.0485 0.2807 0.028 Uiso calc R 1 1 . .
H H20C 0.2567 1.0681 0.4223 0.028 Uiso calc R 1 1 . .

loop_
_atom_site_aniso_label
_atom_site_aniso_U_11
_atom_site_aniso_U_22
_atom_site_aniso_U_33
_atom_site_aniso_U_12
_atom_site_aniso_U_13
_atom_site_aniso_U_23
O1 0.0209(5) 0.0249(7) 0.0177(5) 0.0024(4) 0.0029(4) -0.0014(5)
O2 0.0385(6) 0.0192(7) 0.0313(6) -0.0040(5) 0.0147(5) -0.0054(5)
O3 0.0353(6) 0.0215(6) 0.0189(6) -0.0015(5) 0.0068(5) 0.0065(5)
O4 0.0183(5) 0.0407(7) 0.0125(5) -0.0077(5) -0.0016(4) -0.0034(5)
O5 0.0203(5) 0.0222(6) 0.0109(4) -0.0035(4) 0.0008(4) -0.0001(4)
O6 0.0215(5) 0.0262(6) 0.0143(5) -0.0042(5) 0.0021(4) 0.0028(4)
O7 0.0346(6) 0.0253(7) 0.0225(6) -0.0079(5) -0.0056(4) -0.0038(5)
C1 0.0175(7) 0.0248(9) 0.0141(6) -0.0075(6) 0.0010(5) -0.0010(6)
C2 0.0169(7) 0.0244(9) 0.0145(7) -0.0046(6) 0.0041(5) 0.0001(6)
C3 0.0209(7) 0.0223(9) 0.0112(7) -0.0035(6) 0.0025(5) -0.0010(6)
C4 0.0162(6) 0.0217(9) 0.0131(6) -0.0044(6) -0.0011(5) -0.0020(6)
C5 0.0147(6) 0.0171(8) 0.0124(6) -0.0016(6) 0.0005(5) -0.0007(6)
C6 0.0148(6) 0.0187(8) 0.0152(7) -0.0021(6) -0.0003(5) -0.0005(6)
C7 0.0140(6) 0.0205(8) 0.0144(7) -0.0022(6) 0.0016(5) 0.0005(6)
C8 0.0143(6) 0.0155(8) 0.0138(7) 0.0006(5) 0.0007(5) 0.0001(6)
C9 0.0142(6) 0.0189(8) 0.0122(6) -0.0022(6) 0.0012(5) -0.0010(6)
C10 0.0153(6) 0.0158(8) 0.0130(7) -0.0029(5) 0.0010(5) -0.0015(5)
C11 0.0159(6) 0.0296(9) 0.0144(7) -0.0044(6) 0.0011(5) -0.0045(6)
C12 0.0170(6) 0.0171(8) 0.0132(6) -0.0010(6) 0.0001(5) 0.0029(6)
C13 0.0197(7) 0.0185(8) 0.0124(6) -0.0032(6) 0.0022(5) 0.0012(6)
C14 0.0226(7) 0.0249(9) 0.0167(7) -0.0005(6) -0.0008(5) 0.0000(6)
C15 0.0248(7) 0.0310(10) 0.0177(7) -0.0055(7) -0.0041(6) 0.0004(6)
C16 0.0280(8) 0.0209(9) 0.0190(7) -0.0036(6) -0.0008(6) -0.0012(6)
C17 0.0146(6) 0.0178(8) 0.0158(7) 0.0040(6) 0.0010(5) -0.0013(6)
C18 0.0254(7) 0.0210(9) 0.0125(6) -0.0025(6) 0.0070(5) -0.0040(6)
C19 0.0166(6) 0.0218(9) 0.0172(6) 0.0012(6) 0.0005(5) 0.0035(6)
C20 0.0171(6) 0.0232(9) 0.0152(7) 0.0032(6) -0.0005(5) 0.0016(6)

loop_
_atom_type_symbol
_atom_type_description
_atom_type_scat_dispersion_real
_atom_type_scat_dispersion_imag
_atom_type_scat_source
C C 0.0181 0.0091 'International Tables Vol C Tables 4.2.6.8 and 6.1.1.4'
H H 0.0000 0.0000 'International Tables Vol C Tables 4.2.6.8 and 6.1.1.4'
O O 0.0492 0.0322 'International Tables Vol C Tables 4.2.6.8 and 6.1.1.4'

loop_
_geom_angle_atom_site_label_1
_geom_angle_atom_site_label_2
_geom_angle_atom_site_label_3
_geom_angle_site_symmetry_1
_geom_angle_site_symmetry_3
_geom_angle
_geom_angle_publ_flag
C18 O1 C2 . . 108.45(12) ?
C3 O3 H1O3 . . 109.8(19) ?
C4 O4 H1O4 . . 109.2(15) ?
C17 O5 C12 . . 117.74(10) ?
C15 O7 C16 . . 106.07(12) ?
C2 C1 C10 . . 115.53(12) ?
C2 C1 H1A . . 108.4 ?
C10 C1 H1A . . 108.4 ?
C2 C1 H1B . . 108.4 ?
C10 C1 H1B . . 108.4 ?
H1A C1 H1B . . 107.5 ?
O1 C2 C1 . . 110.12(12) ?
O1 C2 C3 . . 102.95(12) ?
C1 C2 C3 . . 111.13(12) ?
O1 C2 H2A . . 110.8 ?
C1 C2 H2A . . 110.8 ?
C3 C2 H2A . . 110.8 ?
O3 C3 C2 . . 112.76(13) ?
O3 C3 C4 . . 115.02(13) ?
C2 C3 C4 . . 99.38(11) ?
O3 C3 H3A . . 109.7 ?
C2 C3 H3A . . 109.7 ?
C4 C3 H3A . . 109.7 ?
O4 C4 C3 . . 114.97(12) ?
O4 C4 C18 . . 111.49(13) ?
C3 C4 C18 . . 98.12(11) ?
O4 C4 C5 . . 109.22(11) ?
C3 C4 C5 . . 113.41(12) ?
C18 C4 C5 . . 109.13(12) ?
C19 C5 C6 . . 107.67(11) ?
C19 C5 C4 . . 109.10(11) ?
C6 C5 C4 . . 107.64(12) ?
C19 C5 C10 . . 106.79(12) ?
C6 C5 C10 . . 113.19(11) ?
C4 C5 C10 . . 112.30(10) ?
C7 C6 C5 . . 115.73(12) ?
C7 C6 H6A . . 108.3 ?
C5 C6 H6A . . 108.3 ?
C7 C6 H6B . . 108.3 ?
C5 C6 H6B . . 108.3 ?
H6A C6 H6B . . 107.4 ?
C8 C7 C6 . . 113.24(11) ?
C8 C7 H7A . . 108.9 ?
C6 C7 H7A . . 108.9 ?
C8 C7 H7B . . 108.9 ?
C6 C7 H7B . . 108.9 ?
H7A C7 H7B . . 107.7 ?
C17 C8 C7 . . 113.08(12) ?
C17 C8 C9 . . 111.68(11) ?
C7 C8 C9 . . 114.33(11) ?
C17 C8 H8A . . 105.6 ?
C7 C8 H8A . . 105.6 ?
C9 C8 H8A . . 105.6 ?
C20 C9 C10 . . 114.15(11) ?
C20 C9 C8 . . 112.23(12) ?
C10 C9 C8 . . 105.44(11) ?
C20 C9 C11 . . 107.87(11) ?
C10 C9 C11 . . 109.21(12) ?
C8 C9 C11 . . 107.75(11) ?
C9 C10 C1 . . 111.57(11) ?
C9 C10 C5 . . 114.52(11) ?
C1 C10 C5 . . 117.14(11) ?
C9 C10 H10A . . 103.9 ?
C1 C10 H10A . . 103.9 ?
C5 C10 H10A . . 103.9 ?
C12 C11 C9 . . 114.55(11) ?
C12 C11 H11A . . 108.6 ?
C9 C11 H11A . . 108.6 ?
C12 C11 H11B . . 108.6 ?
C9 C11 H11B . . 108.6 ?
H11A C11 H11B . . 107.6 ?
O5 C12 C13 . . 105.82(10) ?
O5 C12 C11 . . 109.30(12) ?
C13 C12 C11 . . 111.92(11) ?
O5 C12 H12A . . 109.9 ?
C13 C12 H12A . . 109.9 ?
C11 C12 H12A . . 109.9 ?
C16 C13 C14 . . 105.98(13) ?
C16 C13 C12 . . 125.95(15) ?
C14 C13 C12 . . 128.05(15) ?
C15 C14 C13 . . 106.37(16) ?
C15 C14 H14A . . 126.8 ?
C13 C14 H14A . . 126.8 ?
C14 C15 O7 . . 110.84(14) ?
C14 C15 H15A . . 124.6 ?
O7 C15 H15A . . 124.6 ?
C13 C16 O7 . . 110.72(14) ?
C13 C16 H16A . . 124.6 ?
O7 C16 H16A . . 124.6 ?
O6 C17 O5 . . 118.17(13) ?
O6 C17 C8 . . 126.71(13) ?
O5 C17 C8 . . 115.10(12) ?
O2 C18 O1 . . 121.13(15) ?
O2 C18 C4 . . 129.41(14) ?
O1 C18 C4 . . 109.46(13) ?
C5 C19 H19A . . 109.5 ?
C5 C19 H19B . . 109.5 ?
H19A C19 H19B . . 109.5 ?
C5 C19 H19C . . 109.5 ?
H19A C19 H19C . . 109.5 ?
H19B C19 H19C . . 109.5 ?
C9 C20 H20A . . 109.5 ?
C9 C20 H20B . . 109.5 ?
H20A C20 H20B . . 109.5 ?
C9 C20 H20C . . 109.5 ?
H20A C20 H20C . . 109.5 ?
H20B C20 H20C . . 109.5 ?

loop_
_geom_bond_atom_site_label_1
_geom_bond_atom_site_label_2
_geom_bond_site_symmetry_2
_geom_bond_distance
_geom_bond_publ_flag
O1 C18 . 1.3482(19) ?
O1 C2 . 1.462(2) ?
O2 C18 . 1.203(2) ?
O3 C3 . 1.409(2) ?
O3 H1O3 . 0.86(3) ?
O4 C4 . 1.4117(16) ?
O4 H1O4 . 0.87(3) ?
O5 C17 . 1.3437(18) ?
O5 C12 . 1.4677(17) ?
O6 C17 . 1.2156(19) ?
O7 C15 . 1.367(2) ?
O7 C16 . 1.3677(18) ?
C1 C2 . 1.504(2) ?
C1 C10 . 1.5593(18) ?
C1 H1A . 0.9700 ?
C1 H1B . 0.9700 ?
C2 C3 . 1.521(2) ?
C2 H2A . 0.9800 ?
C3 C4 . 1.528(2) ?
C3 H3A . 0.9800 ?
C4 C18 . 1.531(2) ?
C4 C5 . 1.5720(18) ?
C5 C19 . 1.539(2) ?
C5 C6 . 1.550(2) ?
C5 C10 . 1.6006(18) ?
C6 C7 . 1.5388(19) ?
C6 H6A . 0.9700 ?
C6 H6B . 0.9700 ?
C7 C8 . 1.5338(19) ?
C7 H7A . 0.9700 ?
C7 H7B . 0.9700 ?
C8 C17 . 1.5078(19) ?
C8 C9 . 1.5568(17) ?
C8 H8A . 0.9800 ?
C9 C20 . 1.532(2) ?
C9 C10 . 1.5548(19) ?
C9 C11 . 1.5593(19) ?
C10 H10A . 0.9800 ?
C11 C12 . 1.518(2) ?
C11 H11A . 0.9700 ?
C11 H11B . 0.9700 ?
C12 C13 . 1.4962(19) ?
C12 H12A . 0.9800 ?
C13 C16 . 1.347(2) ?
C13 C14 . 1.436(2) ?
C14 C15 . 1.340(2) ?
C14 H14A . 0.9300 ?
C15 H15A . 0.9300 ?
C16 H16A . 0.9300 ?
C19 H19A . 0.9600 ?
C19 H19B . 0.9600 ?
C19 H19C . 0.9600 ?
C20 H20A . 0.9600 ?
C20 H20B . 0.9600 ?
C20 H20C . 0.9600 ?

loop_
_geom_hbond_atom_site_label_D
_geom_hbond_atom_site_label_H
_geom_hbond_atom_site_label_A
_geom_hbond_site_symmetry_A
_geom_hbond_distance_DH
_geom_hbond_distance_HA
_geom_hbond_distance_DA
_geom_hbond_angle_DHA
_geom_hbond_publ_flag
O3 H1O3 O5 1_556 0.86(3) 2.54(3) 3.1305(15) 127(2) y
O4 H1O4 O6 1_556 0.87(3) 2.12(3) 2.9708(14) 165(2) y
C3 H3A O5 1_556 0.98 2.39 3.1295(16) 131 y
C6 H6A O2 1_555 0.97 2.43 3.1718(19) 133 y
C8 H8A O2 2_646 0.98 2.29 3.2113(19) 157 y
C19 H19C O3 1_555 0.96 2.31 2.9489(18) 124 y
C20 H20B O7 2_555 0.96 2.53 3.4613(18) 164 y

loop_
_geom_torsion_atom_site_label_1
_geom_torsion_atom_site_label_2
_geom_torsion_atom_site_label_3
_geom_torsion_atom_site_label_4
_geom_torsion_site_symmetry_1
_geom_torsion_site_symmetry_2
_geom_torsion_site_symmetry_3
_geom_torsion_site_symmetry_4
_geom_torsion
_geom_torsion_publ_flag
C18 O1 C2 C1 . . . . -94.59(13) ?
C18 O1 C2 C3 . . . . 23.98(14) ?
C10 C1 C2 O1 . . . . 64.85(17) ?
C10 C1 C2 C3 . . . . -48.58(18) ?
O1 C2 C3 O3 . . . . -164.81(11) ?
C1 C2 C3 O3 . . . . -46.95(16) ?
O1 C2 C3 C4 . . . . -42.52(13) ?
C1 C2 C3 C4 . . . . 75.34(15) ?
O3 C3 C4 O4 . . . . -77.80(16) ?
C2 C3 C4 O4 . . . . 161.55(13) ?
O3 C3 C4 C18 . . . . 163.86(12) ?
C2 C3 C4 C18 . . . . 43.21(13) ?
O3 C3 C4 C5 . . . . 48.87(17) ?
C2 C3 C4 C5 . . . . -71.78(15) ?
O4 C4 C5 C19 . . . . 52.16(16) ?
C3 C4 C5 C19 . . . . -77.48(15) ?
C18 C4 C5 C19 . . . . 174.28(12) ?
O4 C4 C5 C6 . . . . -64.40(15) ?
C3 C4 C5 C6 . . . . 165.96(12) ?
C18 C4 C5 C6 . . . . 57.71(14) ?
O4 C4 C5 C10 . . . . 170.36(13) ?
C3 C4 C5 C10 . . . . 40.72(17) ?
C18 C4 C5 C10 . . . . -67.53(15) ?
C19 C5 C6 C7 . . . . 73.55(14) ?
C4 C5 C6 C7 . . . . -168.95(12) ?
C10 C5 C6 C7 . . . . -44.25(16) ?
C5 C6 C7 C8 . . . . 29.86(17) ?
C6 C7 C8 C17 . . . . 155.77(13) ?
C6 C7 C8 C9 . . . . 26.47(18) ?
C17 C8 C9 C20 . . . . -71.31(15) ?
C7 C8 C9 C20 . . . . 58.69(15) ?
C17 C8 C9 C10 . . . . 163.84(13) ?
C7 C8 C9 C10 . . . . -66.16(16) ?
C17 C8 C9 C11 . . . . 47.30(17) ?
C7 C8 C9 C11 . . . . 177.30(12) ?
C20 C9 C10 C1 . . . . 61.69(15) ?
C8 C9 C10 C1 . . . . -174.68(12) ?
C11 C9 C10 C1 . . . . -59.14(16) ?
C20 C9 C10 C5 . . . . -74.33(14) ?
C8 C9 C10 C5 . . . . 49.30(16) ?
C11 C9 C10 C5 . . . . 164.85(12) ?
C2 C1 C10 C9 . . . . -121.36(14) ?
C2 C1 C10 C5 . . . . 13.4(2) ?
C19 C5 C10 C9 . . . . -116.27(13) ?
C6 C5 C10 C9 . . . . 2.04(17) ?
C4 C5 C10 C9 . . . . 124.18(13) ?
C19 C5 C10 C1 . . . . 110.25(14) ?
C6 C5 C10 C1 . . . . -131.43(13) ?
C4 C5 C10 C1 . . . . -9.29(18) ?
C20 C9 C11 C12 . . . . 124.47(13) ?
C10 C9 C11 C12 . . . . -110.95(14) ?
C8 C9 C11 C12 . . . . 3.10(18) ?
C17 O5 C12 C13 . . . . 171.56(12) ?
C17 O5 C12 C11 . . . . 50.87(15) ?
C9 C11 C12 O5 . . . . -51.14(16) ?
C9 C11 C12 C13 . . . . -168.04(13) ?
O5 C12 C13 C16 . . . . 105.01(16) ?
C11 C12 C13 C16 . . . . -136.03(16) ?
O5 C12 C13 C14 . . . . -76.91(17) ?
C11 C12 C13 C14 . . . . 42.1(2) ?
C16 C13 C14 C15 . . . . 0.54(17) ?
C12 C13 C14 C15 . . . . -177.84(14) ?
C13 C14 C15 O7 . . . . -0.09(18) ?
C16 O7 C15 C14 . . . . -0.40(17) ?
C14 C13 C16 O7 . . . . -0.81(17) ?
C12 C13 C16 O7 . . . . 177.62(13) ?
C15 O7 C16 C13 . . . . 0.76(16) ?
C12 O5 C17 O6 . . . . 179.82(13) ?
C12 O5 C17 C8 . . . . 0.97(18) ?
C7 C8 C17 O6 . . . . -2.4(2) ?
C9 C8 C17 O6 . . . . 128.28(16) ?
C7 C8 C17 O5 . . . . 176.37(12) ?
C9 C8 C17 O5 . . . . -52.99(17) ?
C2 O1 C18 O2 . . . . -174.62(13) ?
C2 O1 C18 C4 . . . . 5.10(14) ?
O4 C4 C18 O2 . . . . 27.2(2) ?
C3 C4 C18 O2 . . . . 148.19(15) ?
C5 C4 C18 O2 . . . . -93.50(18) ?
O4 C4 C18 O1 . . . . -152.46(11) ?
C3 C4 C18 O1 . . . . -31.50(13) ?
C5 C4 C18 O1 . . . . 86.81(13) ?

loop_
_cod_related_entry_id
_cod_related_entry_database
_cod_related_entry_code
1 ChemSpider 30656645
